data_8104814
loop_
_publ_author_name
'Shin, Soon Young'
'Yoo, Miri'
'Koh, Dongsoo'

_publ_section_title
;
 The crystal structure of ethyl
 2-amino-4-(3,5-difluorophenyl)-7,7-dimethyl-5-oxo-5,6,7,8-tetrahydro-4H-chromene-3-carboxylate,
 C20H21F2NO4
;
_journal_issue 2
_journal_name_full 'Zeitschrift f\"ur Kristallographie - New Crystal Structures'
_journal_page_first 307
_journal_page_last 309
_journal_paper_doi 10.1515/ncrs-2020-0566
_journal_volume 236
_journal_year 2021
_chemical_formula_moiety 'C20 H21 F2 N O4'
_chemical_formula_sum 'C20 H21 F2 N O4'
_chemical_formula_weight 377.38
_space_group_crystal_system triclinic
_space_group_IT_number 2
_space_group_name_Hall '-P 1'
_space_group_name_H-M_alt 'P -1'
_atom_sites_solution_hydrogens mixed
_cell_angle_alpha 81.891(4)
_cell_angle_beta 72.889(4)
_cell_angle_gamma 80.972(3)
_cell_formula_units_Z 2
_cell_length_a 8.6363(11)
_cell_length_b 9.9144(11)
_cell_length_c 11.8734(15)
_cell_measurement_reflns_used 7875
_cell_measurement_temperature 223(2)
_cell_measurement_theta_max 28.16
_cell_measurement_theta_min 2.49
_cell_volume 954.7(2)
_computing_cell_refinement 'Bruker SAINT [1]'
_computing_data_collection 'Bruker APEX2 [1]'
_computing_data_reduction 'Bruker SAINT [1]'
_computing_molecular_graphics 'OLEX2 [4]'
_computing_publication_material 'PublCIF [5]'
_computing_structure_refinement 'SHELXL-2014/7 [3]'
_computing_structure_solution 'SHELXT [2]'
_diffrn_ambient_temperature 223(2)
_diffrn_measured_fraction_theta_full 0.996
_diffrn_measured_fraction_theta_max 0.992
_diffrn_measurement_device_type 'PHOTON II M14'
_diffrn_measurement_method '\f and \w scans'
_diffrn_radiation_type MoK\a
_diffrn_radiation_wavelength 0.71073
_diffrn_reflns_av_R_equivalents 0.0391
_diffrn_reflns_av_unetI/netI 0.0252
_diffrn_reflns_Laue_measured_fraction_full 0.996
_diffrn_reflns_Laue_measured_fraction_max 0.992
_diffrn_reflns_limit_h_max 11
_diffrn_reflns_limit_h_min -11
_diffrn_reflns_limit_k_max 13
_diffrn_reflns_limit_k_min -13
_diffrn_reflns_limit_l_max 15
_diffrn_reflns_limit_l_min -15
_diffrn_reflns_number 28588
_diffrn_reflns_point_group_measured_fraction_full 0.996
_diffrn_reflns_point_group_measured_fraction_max 0.992
_diffrn_reflns_theta_full 25.242
_diffrn_reflns_theta_max 28.408
_diffrn_reflns_theta_min 2.090
_exptl_absorpt_coefficient_mu 0.104
_exptl_absorpt_correction_T_max 0.7457
_exptl_absorpt_correction_T_min 0.6911
_exptl_absorpt_correction_type multi-scan
_exptl_absorpt_process_details 'Bruker SADABS'
_exptl_crystal_colour colourless
_exptl_crystal_density_diffrn 1.313
_exptl_crystal_density_method 'not measured'
_exptl_crystal_description block
_exptl_crystal_F_000 396
_exptl_crystal_size_max 0.253
_exptl_crystal_size_mid 0.193
_exptl_crystal_size_min 0.096
_refine_diff_density_max 0.222
_refine_diff_density_min -0.235
_refine_diff_density_rms 0.038
_refine_ls_extinction_coef .
_refine_ls_extinction_method none
_refine_ls_goodness_of_fit_ref 1.033
_refine_ls_hydrogen_treatment mixed
_refine_ls_matrix_type full
_refine_ls_number_parameters 255
_refine_ls_number_reflns 4754
_refine_ls_number_restraints 0
_refine_ls_restrained_S_all 1.033
_refine_ls_R_factor_all 0.0703
_refine_ls_R_factor_gt 0.0466
_refine_ls_shift/su_max 0.000
_refine_ls_shift/su_mean 0.000
_refine_ls_structure_factor_coef Fsqd
_refine_ls_weighting_details 'w=1/[\s^2^(Fo^2^)+(0.0494P)^2^+0.3891P] where P=(Fo^2^+2Fc^2^)/3'
_refine_ls_weighting_scheme calc
_refine_ls_wR_factor_gt 0.1134
_refine_ls_wR_factor_ref 0.1339
_reflns_Friedel_coverage 0.000
_reflns_Friedel_fraction_full .
_reflns_Friedel_fraction_max .
_reflns_number_gt 3493
_reflns_number_total 4754
_reflns_threshold_expression 'I > 2\s(I)'
_cod_data_source_file suppl_j_ncrs-2020-0566_suppl.cif
_cod_data_source_block A18081
_cod_database_code 8104814
_shelx_space_group_comment
; 
The symmetry employed for this shelxl refinement is uniquely defined 
by the following loop, which should always be used as a source of 
symmetry information in preference to the above space-group names. 
They are only intended as comments. 
;
_shelx_estimated_absorpt_t_min 0.974
_shelx_estimated_absorpt_t_max 0.990

loop_
_space_group_symop_operation_xyz
'x, y, z'
'-x, -y, -z'

loop_
_atom_site_label
_atom_site_type_symbol
_atom_site_fract_x
_atom_site_fract_y
_atom_site_fract_z
_atom_site_U_iso_or_equiv
_atom_site_adp_type
_atom_site_occupancy
_atom_site_site_symmetry_order
_atom_site_calc_flag
_atom_site_refinement_flags_posn
_atom_site_refinement_flags_adp
_atom_site_refinement_flags_occupancy
_atom_site_disorder_assembly
_atom_site_disorder_group
C1 C 0.43924(18) 0.20758(16) -0.03580(14) 0.0372(3) Uani 1 1 d . . . . .
O1 O 0.54672(14) 0.16606(14) 0.01311(11) 0.0495(3) Uani 1 1 d . . . . .
C2 C 0.4766(2) 0.28001(19) -0.15938(15) 0.0471(4) Uani 1 1 d . . . . .
H2A H 0.4989 0.2117 -0.2161 0.057 Uiso 1 1 calc R U . . .
H2B H 0.5757 0.3241 -0.1745 0.057 Uiso 1 1 calc R U . . .
C3 C 0.3383(2) 0.38891(17) -0.18094(15) 0.0435(4) Uani 1 1 d . . . . .
C4 C 0.1826(2) 0.31989(17) -0.14847(15) 0.0424(4) Uani 1 1 d . . . . .
H4A H 0.0888 0.3908 -0.1448 0.051 Uiso 1 1 calc R U . . .
H4B H 0.1884 0.2628 -0.2109 0.051 Uiso 1 1 calc R U . . .
C5 C 0.15624(18) 0.23315(15) -0.03326(13) 0.0350(3) Uani 1 1 d . . . . .
O2 O -0.00320(13) 0.20861(12) 0.01128(10) 0.0415(3) Uani 1 1 d . . . . .
C6 C -0.04388(18) 0.11542(16) 0.10913(14) 0.0374(3) Uani 1 1 d . . . . .
C7 C 0.06193(18) 0.06107(15) 0.17376(13) 0.0344(3) Uani 1 1 d . . . . .
C8 C 0.22943(17) 0.10738(15) 0.14505(13) 0.0325(3) Uani 1 1 d . . . . .
H8 H 0.3108 0.0252 0.1460 0.039 Uiso 1 1 calc R U . . .
C9 C 0.27027(17) 0.18349(15) 0.02295(13) 0.0330(3) Uani 1 1 d . . . . .
C10 C 0.3782(3) 0.4440(2) -0.31244(18) 0.0642(5) Uani 1 1 d . . . . .
H10A H 0.2900 0.5122 -0.3256 0.096 Uiso 1 1 calc R U . . .
H10B H 0.3910 0.3690 -0.3601 0.096 Uiso 1 1 calc R U . . .
H10C H 0.4788 0.4856 -0.3347 0.096 Uiso 1 1 calc R U . . .
C11 C 0.3175(3) 0.5065(2) -0.1059(2) 0.0651(6) Uani 1 1 d . . . . .
H11A H 0.2292 0.5745 -0.1192 0.098 Uiso 1 1 calc R U . . .
H11B H 0.4179 0.5484 -0.1279 0.098 Uiso 1 1 calc R U . . .
H11C H 0.2922 0.4715 -0.0229 0.098 Uiso 1 1 calc R U . . .
N1 N -0.19745(18) 0.09019(18) 0.12918(17) 0.0511(4) Uani 1 1 d . . . . .
H1A H -0.253(3) 0.128(2) 0.0792(19) 0.061(6) Uiso 1 1 d . . . . .
H1B H -0.233(3) 0.033(2) 0.1927(19) 0.057(6) Uiso 1 1 d . . . . .
C12 C 0.00812(19) -0.03686(16) 0.27452(14) 0.0385(3) Uani 1 1 d . . . . .
O3 O -0.12584(15) -0.07888(13) 0.30908(12) 0.0518(3) Uani 1 1 d . . . . .
O4 O 0.12358(14) -0.07933(12) 0.33160(10) 0.0421(3) Uani 1 1 d . . . . .
C13 C 0.0770(2) -0.17161(18) 0.43860(16) 0.0483(4) Uani 1 1 d . . . . .
H13A H 0.0549 -0.2586 0.4198 0.058 Uiso 1 1 calc R U . . .
H13B H -0.0217 -0.1305 0.4939 0.058 Uiso 1 1 calc R U . . .
C14 C 0.2171(2) -0.1955(2) 0.49238(18) 0.0618(5) Uani 1 1 d . . . . .
H14A H 0.3132 -0.2382 0.4376 0.093 Uiso 1 1 calc R U . . .
H14B H 0.1895 -0.2553 0.5656 0.093 Uiso 1 1 calc R U . . .
H14C H 0.2393 -0.1084 0.5088 0.093 Uiso 1 1 calc R U . . .
C15 C 0.23872(17) 0.19888(16) 0.23538(13) 0.0338(3) Uani 1 1 d . . . . .
C16 C 0.3450(2) 0.1610(2) 0.30491(15) 0.0462(4) Uani 1 1 d . . . . .
H16 H 0.4159 0.0786 0.2964 0.055 Uiso 1 1 calc R U . . .
C17 C 0.3447(2) 0.2468(2) 0.38686(17) 0.0566(5) Uani 1 1 d . . . . .
C18 C 0.2452(2) 0.3684(2) 0.40379(17) 0.0560(5) Uani 1 1 d . . . . .
H18 H 0.2476 0.4252 0.4602 0.067 Uiso 1 1 calc R U . . .
C19 C 0.1425(2) 0.40175(19) 0.33355(16) 0.0511(4) Uani 1 1 d . . . . .
C20 C 0.1365(2) 0.32154(17) 0.24985(15) 0.0435(4) Uani 1 1 d . . . . .
H20 H 0.0641 0.3495 0.2030 0.052 Uiso 1 1 calc R U . . .
F1 F 0.44787(18) 0.20793(19) 0.45508(14) 0.0983(5) Uani 1 1 d . . . . .
F2 F 0.03871(19) 0.52054(13) 0.34815(13) 0.0850(4) Uani 1 1 d . . . . .

loop_
_atom_site_aniso_label
_atom_site_aniso_U_11
_atom_site_aniso_U_22
_atom_site_aniso_U_33
_atom_site_aniso_U_23
_atom_site_aniso_U_13
_atom_site_aniso_U_12
C1 0.0336(8) 0.0402(8) 0.0405(8) -0.0104(6) -0.0150(6) 0.0019(6)
O1 0.0324(6) 0.0688(8) 0.0504(7) -0.0041(6) -0.0200(5) -0.0005(5)
C2 0.0381(9) 0.0582(11) 0.0430(9) -0.0037(8) -0.0118(7) 0.0001(7)
C3 0.0456(9) 0.0420(9) 0.0456(9) -0.0021(7) -0.0190(7) -0.0036(7)
C4 0.0440(9) 0.0434(9) 0.0452(9) -0.0027(7) -0.0241(7) -0.0004(7)
C5 0.0323(7) 0.0355(7) 0.0420(8) -0.0096(6) -0.0170(6) 0.0001(6)
O2 0.0319(5) 0.0462(6) 0.0515(7) -0.0011(5) -0.0227(5) -0.0016(4)
C6 0.0339(8) 0.0368(8) 0.0468(8) -0.0092(6) -0.0177(6) -0.0027(6)
C7 0.0335(7) 0.0333(7) 0.0414(8) -0.0094(6) -0.0169(6) -0.0015(6)
C8 0.0291(7) 0.0342(7) 0.0384(7) -0.0076(6) -0.0168(6) 0.0016(5)
C9 0.0318(7) 0.0339(7) 0.0376(7) -0.0101(6) -0.0161(6) 0.0014(6)
C10 0.0627(13) 0.0724(14) 0.0562(11) 0.0136(10) -0.0228(10) -0.0106(10)
C11 0.0794(15) 0.0444(10) 0.0791(14) -0.0118(10) -0.0304(12) -0.0088(10)
N1 0.0362(8) 0.0601(10) 0.0660(10) 0.0011(8) -0.0291(7) -0.0102(7)
C12 0.0384(8) 0.0367(8) 0.0467(8) -0.0107(7) -0.0181(7) -0.0050(6)
O3 0.0460(7) 0.0550(7) 0.0613(8) -0.0011(6) -0.0212(6) -0.0188(6)
O4 0.0426(6) 0.0416(6) 0.0454(6) 0.0030(5) -0.0196(5) -0.0074(5)
C13 0.0550(10) 0.0407(9) 0.0491(10) 0.0023(7) -0.0159(8) -0.0092(7)
C14 0.0553(12) 0.0710(13) 0.0537(11) 0.0105(10) -0.0202(9) 0.0031(10)
C15 0.0299(7) 0.0415(8) 0.0342(7) -0.0066(6) -0.0126(6) -0.0071(6)
C16 0.0356(8) 0.0610(11) 0.0493(9) -0.0107(8) -0.0222(7) -0.0029(7)
C17 0.0442(10) 0.0903(15) 0.0490(10) -0.0157(10) -0.0259(8) -0.0161(10)
C18 0.0570(11) 0.0727(13) 0.0486(10) -0.0243(9) -0.0141(8) -0.0230(10)
C19 0.0591(11) 0.0473(10) 0.0502(10) -0.0179(8) -0.0144(8) -0.0063(8)
C20 0.0481(9) 0.0437(9) 0.0448(9) -0.0121(7) -0.0210(7) -0.0010(7)
F1 0.0803(10) 0.1517(15) 0.0939(10) -0.0465(10) -0.0660(8) 0.0054(9)
F2 0.1129(11) 0.0602(8) 0.0928(10) -0.0439(7) -0.0439(9) 0.0189(7)

loop_
_atom_type_symbol
_atom_type_description
_atom_type_scat_dispersion_real
_atom_type_scat_dispersion_imag
_atom_type_scat_source
C C 0.0033 0.0016 'International Tables Vol C Tables 4.2.6.8 and 6.1.1.4'
H H 0.0000 0.0000 'International Tables Vol C Tables 4.2.6.8 and 6.1.1.4'
N N 0.0061 0.0033 'International Tables Vol C Tables 4.2.6.8 and 6.1.1.4'
O O 0.0106 0.0060 'International Tables Vol C Tables 4.2.6.8 and 6.1.1.4'
F F 0.0171 0.0103 'International Tables Vol C Tables 4.2.6.8 and 6.1.1.4'

loop_
_geom_angle_atom_site_label_1
_geom_angle_atom_site_label_2
_geom_angle_atom_site_label_3
_geom_angle
_geom_angle_site_symmetry_1
_geom_angle_site_symmetry_3
O1 C1 C9 120.60(14) . .
O1 C1 C2 121.60(14) . .
C9 C1 C2 117.77(13) . .
C1 C2 C3 113.66(14) . .
C1 C2 H2A 108.8 . .
C3 C2 H2A 108.8 . .
C1 C2 H2B 108.8 . .
C3 C2 H2B 108.8 . .
H2A C2 H2B 107.7 . .
C11 C3 C4 111.02(15) . .
C11 C3 C2 109.79(15) . .
C4 C3 C2 107.84(14) . .
C11 C3 C10 109.58(17) . .
C4 C3 C10 108.73(15) . .
C2 C3 C10 109.85(15) . .
C5 C4 C3 112.83(13) . .
C5 C4 H4A 109.0 . .
C3 C4 H4A 109.0 . .
C5 C4 H4B 109.0 . .
C3 C4 H4B 109.0 . .
H4A C4 H4B 107.8 . .
C9 C5 O2 122.66(14) . .
C9 C5 C4 126.04(14) . .
O2 C5 C4 111.30(12) . .
C5 O2 C6 118.66(11) . .
N1 C6 C7 127.20(16) . .
N1 C6 O2 110.11(14) . .
C7 C6 O2 122.69(13) . .
C6 C7 C12 118.52(14) . .
C6 C7 C8 121.14(14) . .
C12 C7 C8 120.26(13) . .
C9 C8 C7 109.59(12) . .
C9 C8 C15 109.75(12) . .
C7 C8 C15 111.66(12) . .
C9 C8 H8 108.6 . .
C7 C8 H8 108.6 . .
C15 C8 H8 108.6 . .
C5 C9 C1 118.43(14) . .
C5 C9 C8 122.36(13) . .
C1 C9 C8 119.20(12) . .
C3 C10 H10A 109.5 . .
C3 C10 H10B 109.5 . .
H10A C10 H10B 109.5 . .
C3 C10 H10C 109.5 . .
H10A C10 H10C 109.5 . .
H10B C10 H10C 109.5 . .
C3 C11 H11A 109.5 . .
C3 C11 H11B 109.5 . .
H11A C11 H11B 109.5 . .
C3 C11 H11C 109.5 . .
H11A C11 H11C 109.5 . .
H11B C11 H11C 109.5 . .
C6 N1 H1A 119.2(14) . .
C6 N1 H1B 114.9(14) . .
H1A N1 H1B 126(2) . .
O3 C12 O4 121.49(15) . .
O3 C12 C7 126.45(15) . .
O4 C12 C7 112.06(13) . .
C12 O4 C13 116.05(13) . .
O4 C13 C14 106.95(15) . .
O4 C13 H13A 110.3 . .
C14 C13 H13A 110.3 . .
O4 C13 H13B 110.3 . .
C14 C13 H13B 110.3 . .
H13A C13 H13B 108.6 . .
C13 C14 H14A 109.5 . .
C13 C14 H14B 109.5 . .
H14A C14 H14B 109.5 . .
C13 C14 H14C 109.5 . .
H14A C14 H14C 109.5 . .
H14B C14 H14C 109.5 . .
C16 C15 C20 119.10(14) . .
C16 C15 C8 121.48(14) . .
C20 C15 C8 119.40(13) . .
C17 C16 C15 118.64(17) . .
C17 C16 H16 120.7 . .
C15 C16 H16 120.7 . .
F1 C17 C18 118.11(17) . .
F1 C17 C16 118.05(19) . .
C18 C17 C16 123.83(17) . .
C19 C18 C17 115.62(16) . .
C19 C18 H18 122.2 . .
C17 C18 H18 122.2 . .
F2 C19 C18 118.06(16) . .
F2 C19 C20 118.25(17) . .
C18 C19 C20 123.68(18) . .
C19 C20 C15 119.12(16) . .
C19 C20 H20 120.4 . .
C15 C20 H20 120.4 . .

loop_
_geom_bond_atom_site_label_1
_geom_bond_atom_site_label_2
_geom_bond_distance
_geom_bond_site_symmetry_2
C1 O1 1.2240(18) .
C1 C9 1.462(2) .
C1 C2 1.507(2) .
C2 C3 1.534(2) .
C2 H2A 0.9800 .
C2 H2B 0.9800 .
C3 C11 1.523(3) .
C3 C4 1.529(2) .
C3 C10 1.535(3) .
C4 C5 1.486(2) .
C4 H4A 0.9800 .
C4 H4B 0.9800 .
C5 C9 1.3414(19) .
C5 O2 1.3694(18) .
O2 C6 1.3732(19) .
C6 N1 1.334(2) .
C6 C7 1.362(2) .
C7 C12 1.441(2) .
C7 C8 1.515(2) .
C8 C9 1.507(2) .
C8 C15 1.5257(19) .
C8 H8 0.9900 .
C10 H10A 0.9700 .
C10 H10B 0.9700 .
C10 H10C 0.9700 .
C11 H11A 0.9700 .
C11 H11B 0.9700 .
C11 H11C 0.9700 .
N1 H1A 0.88(2) .
N1 H1B 0.88(2) .
C12 O3 1.2264(19) .
C12 O4 1.3478(18) .
O4 C13 1.449(2) .
C13 C14 1.500(3) .
C13 H13A 0.9800 .
C13 H13B 0.9800 .
C14 H14A 0.9700 .
C14 H14B 0.9700 .
C14 H14C 0.9700 .
C15 C16 1.384(2) .
C15 C20 1.386(2) .
C16 C17 1.379(2) .
C16 H16 0.9400 .
C17 F1 1.352(2) .
C17 C18 1.369(3) .
C18 C19 1.363(3) .
C18 H18 0.9400 .
C19 F2 1.362(2) .
C19 C20 1.374(2) .
C20 H20 0.9400 .

loop_
_geom_hbond_atom_site_label_D
_geom_hbond_atom_site_label_H
_geom_hbond_atom_site_label_A
_geom_hbond_distance_DH
_geom_hbond_distance_HA
_geom_hbond_distance_DA
_geom_hbond_angle_DHA
_geom_hbond_site_symmetry_A
N1 H1B O3 0.88(2) 2.00(2) 2.683(2) 133.3(19) .
N1 H1A O1 0.88(2) 2.07(2) 2.8852(19) 155.1(19) 1_455

loop_
_geom_torsion_atom_site_label_1
_geom_torsion_atom_site_label_2
_geom_torsion_atom_site_label_3
_geom_torsion_atom_site_label_4
_geom_torsion
_geom_torsion_site_symmetry_1
_geom_torsion_site_symmetry_2
_geom_torsion_site_symmetry_3
_geom_torsion_site_symmetry_4
O1 C1 C2 C3 -148.01(16) . . . .
C9 C1 C2 C3 34.2(2) . . . .
C1 C2 C3 C11 66.5(2) . . . .
C1 C2 C3 C4 -54.63(19) . . . .
C1 C2 C3 C10 -172.98(15) . . . .
C11 C3 C4 C5 -73.92(18) . . . .
C2 C3 C4 C5 46.40(18) . . . .
C10 C3 C4 C5 165.46(15) . . . .
C3 C4 C5 C9 -19.1(2) . . . .
C3 C4 C5 O2 160.80(13) . . . .
C9 C5 O2 C6 -8.7(2) . . . .
C4 C5 O2 C6 171.48(13) . . . .
C5 O2 C6 N1 -171.00(13) . . . .
C5 O2 C6 C7 9.6(2) . . . .
N1 C6 C7 C12 1.2(2) . . . .
O2 C6 C7 C12 -179.53(13) . . . .
N1 C6 C7 C8 -175.59(15) . . . .
O2 C6 C7 C8 3.7(2) . . . .
C6 C7 C8 C9 -15.76(19) . . . .
C12 C7 C8 C9 167.48(13) . . . .
C6 C7 C8 C15 106.06(16) . . . .
C12 C7 C8 C15 -70.70(17) . . . .
O2 C5 C9 C1 175.85(13) . . . .
C4 C5 C9 C1 -4.3(2) . . . .
O2 C5 C9 C8 -5.7(2) . . . .
C4 C5 C9 C8 174.12(14) . . . .
O1 C1 C9 C5 178.79(14) . . . .
C2 C1 C9 C5 -3.4(2) . . . .
O1 C1 C9 C8 0.3(2) . . . .
C2 C1 C9 C8 178.08(13) . . . .
C7 C8 C9 C5 16.92(19) . . . .
C15 C8 C9 C5 -106.04(15) . . . .
C7 C8 C9 C1 -164.66(12) . . . .
C15 C8 C9 C1 72.38(16) . . . .
C6 C7 C12 O3 0.7(2) . . . .
C8 C7 C12 O3 177.50(15) . . . .
C6 C7 C12 O4 -178.49(13) . . . .
C8 C7 C12 O4 -1.65(19) . . . .
O3 C12 O4 C13 -2.9(2) . . . .
C7 C12 O4 C13 176.30(13) . . . .
C12 O4 C13 C14 -175.22(15) . . . .
C9 C8 C15 C16 -120.20(16) . . . .
C7 C8 C15 C16 118.07(16) . . . .
C9 C8 C15 C20 60.99(18) . . . .
C7 C8 C15 C20 -60.74(18) . . . .
C20 C15 C16 C17 0.3(2) . . . .
C8 C15 C16 C17 -178.48(16) . . . .
C15 C16 C17 F1 179.31(17) . . . .
C15 C16 C17 C18 -0.2(3) . . . .
F1 C17 C18 C19 -179.29(18) . . . .
C16 C17 C18 C19 0.2(3) . . . .
C17 C18 C19 F2 178.87(18) . . . .
C17 C18 C19 C20 -0.4(3) . . . .
F2 C19 C20 C15 -178.66(16) . . . .
C18 C19 C20 C15 0.6(3) . . . .
C16 C15 C20 C19 -0.5(3) . . . .
C8 C15 C20 C19 178.29(15) . . . .
